data_4024857
loop_
_publ_author_name
'Katerina Kogan'
'Silvio E. Biali'

_publ_section_title
;
Incorporation of Substituents at the Methylene Linkages of the
Calix[5]arene Skeleton
;
_journal_name_full 'Journal of Organic Chemistry'
_journal_page_first 7172
_journal_page_last 7175
_journal_paper_doi 10.1021/jo901450x
_journal_volume 74
_journal_year 2009
_chemical_formula_moiety 'C75 H110 O10'
_chemical_formula_sum 'C75 H110 O10'
_chemical_formula_weight 1171.63
_chemical_name_systematic
;
 ?
;
_space_group_IT_number 2
_symmetry_cell_setting triclinic
_symmetry_space_group_name_Hall '-P 1'
_symmetry_space_group_name_H-M 'P -1'
_atom_sites_solution_hydrogens geom
_atom_sites_solution_primary direct
_atom_sites_solution_secondary difmap
_audit_creation_method SHELXL-97
_cell_angle_alpha 90.3070(10)
_cell_angle_beta 102.0420(10)
_cell_angle_gamma 115.3660(10)
_cell_formula_units_Z 2
_cell_length_a 15.4464(11)
_cell_length_b 16.0940(12)
_cell_length_c 16.5413(12)
_cell_measurement_temperature 173(1)
_cell_volume 3612.9(5)
_computing_cell_refinement 'Bruker SMART'
_computing_data_collection 'Bruker SMART'
_computing_data_reduction 'Bruker SAINT'
_computing_molecular_graphics 'Bruker SHELXTL'
_computing_publication_material 'Bruker SHELXTL'
_computing_structure_refinement 'SHELXL-97 (Sheldrick, 1997)'
_computing_structure_solution 'SHELXS-97 (Sheldrick, 1990)'
_diffrn_ambient_temperature 173(1)
_diffrn_measured_fraction_theta_full 0.988
_diffrn_measured_fraction_theta_max 0.988
_diffrn_measurement_device_type 'CCD area detector'
_diffrn_measurement_method 'phi and omega scans'
_diffrn_radiation_monochromator graphite
_diffrn_radiation_source 'fine-focus sealed tube'
_diffrn_radiation_type MoK\a
_diffrn_radiation_wavelength 0.71073
_diffrn_reflns_av_R_equivalents 0.0248
_diffrn_reflns_av_sigmaI/netI 0.0332
_diffrn_reflns_limit_h_max 19
_diffrn_reflns_limit_h_min -19
_diffrn_reflns_limit_k_max 20
_diffrn_reflns_limit_k_min -20
_diffrn_reflns_limit_l_max 21
_diffrn_reflns_limit_l_min -21
_diffrn_reflns_number 39906
_diffrn_reflns_theta_full 27.00
_diffrn_reflns_theta_max 27.00
_diffrn_reflns_theta_min 2.12
_exptl_absorpt_coefficient_mu 0.070
_exptl_absorpt_correction_type none
_exptl_crystal_colour colorless
_exptl_crystal_density_diffrn 1.077
_exptl_crystal_density_method 'not measured'
_exptl_crystal_description plate
_exptl_crystal_F_000 1280
_exptl_crystal_size_max 0.46
_exptl_crystal_size_mid 0.37
_exptl_crystal_size_min 0.36
_refine_diff_density_max 0.792
_refine_diff_density_min -0.452
_refine_diff_density_rms 0.058
_refine_ls_extinction_method none
_refine_ls_goodness_of_fit_ref 1.036
_refine_ls_hydrogen_treatment constr
_refine_ls_matrix_type full
_refine_ls_number_parameters 826
_refine_ls_number_reflns 15584
_refine_ls_number_restraints 0
_refine_ls_restrained_S_all 1.036
_refine_ls_R_factor_all 0.0846
_refine_ls_R_factor_gt 0.0704
_refine_ls_shift/su_max 0.002
_refine_ls_shift/su_mean 0.000
_refine_ls_structure_factor_coef Fsqd
_refine_ls_weighting_details 'calc w=1/[\s^2^(Fo^2^)+(0.1130P)^2^+1.7536P] where P=(Fo^2^+2Fc^2^)/3'
_refine_ls_weighting_scheme calc
_refine_ls_wR_factor_gt 0.1911
_refine_ls_wR_factor_ref 0.2008
_reflns_number_gt 12455
_reflns_number_total 15584
_reflns_threshold_expression >2sigma(I)
_cod_data_source_file jo901450x_si_002.cif
_cod_data_source_block katya21m
_cod_depositor_comments
;
The following automatic conversions were performed:
'_symmetry_cell_setting' value 'Triclinic' changed to 'triclinic'
according to '/home/saulius/struct/CIF-dictionaries/cif_core.dic'
dictionary named 'cif_core.dic' version 2.4.1 from 2010-06-29.

Automatic conversion script
Id: cif_fix_enum 1527 2010-12-29 10:47:43Z saulius 
;
_cod_original_sg_symbol_H-M P-1
_cod_database_code 4024857

loop_
_symmetry_equiv_pos_as_xyz
'x, y, z'
'-x, -y, -z'

loop_
_atom_site_label
_atom_site_type_symbol
_atom_site_fract_x
_atom_site_fract_y
_atom_site_fract_z
_atom_site_U_iso_or_equiv
_atom_site_adp_type
_atom_site_occupancy
_atom_site_symmetry_multiplicity
_atom_site_calc_flag
_atom_site_refinement_flags
_atom_site_disorder_assembly
_atom_site_disorder_group
C1 C 0.39959(13) 0.46411(12) 0.27140(10) 0.0228(3) Uani 1 1 d . . .
C2 C 0.38179(13) 0.37769(12) 0.29852(11) 0.0246(4) Uani 1 1 d . . .
C3 C 0.45526(14) 0.36936(13) 0.35802(11) 0.0266(4) Uani 1 1 d . . .
H3 H 0.4428 0.3109 0.3777 0.032 Uiso 1 1 calc R . .
C4 C 0.54630(14) 0.44401(13) 0.38946(11) 0.0273(4) Uani 1 1 d . . .
C5 C 0.56261(13) 0.52818(13) 0.35811(11) 0.0270(4) Uani 1 1 d . . .
H5 H 0.6252 0.5795 0.3774 0.032 Uiso 1 1 calc R . .
C6 C 0.49125(13) 0.54014(12) 0.29994(11) 0.0241(4) Uani 1 1 d . . .
C7 C 0.51283(13) 0.63293(12) 0.26662(11) 0.0247(4) Uani 1 1 d . . .
H7 H 0.4695 0.6231 0.2099 0.030 Uiso 1 1 calc R . .
C8 C 0.65296(13) 0.65762(11) 0.19768(11) 0.0230(3) Uani 1 1 d . . .
C9 C 0.62029(13) 0.68284(12) 0.26196(11) 0.0252(4) Uani 1 1 d . . .
C10 C 0.68932(14) 0.74909(13) 0.32625(12) 0.0304(4) Uani 1 1 d . . .
H10 H 0.6675 0.7662 0.3704 0.036 Uiso 1 1 calc R . .
C11 C 0.78931(14) 0.79083(14) 0.32731(13) 0.0325(4) Uani 1 1 d . . .
C12 C 0.81906(14) 0.76292(13) 0.26254(12) 0.0301(4) Uani 1 1 d . . .
H12 H 0.8870 0.7909 0.2622 0.036 Uiso 1 1 calc R . .
C13 C 0.75316(13) 0.69585(12) 0.19850(11) 0.0248(4) Uani 1 1 d . . .
C14 C 0.79148(13) 0.66417(13) 0.13246(11) 0.0261(4) Uani 1 1 d . . .
H14 H 0.7390 0.6405 0.0797 0.031 Uiso 1 1 calc R . .
C15 C 0.78149(13) 0.50226(13) 0.11338(11) 0.0242(4) Uani 1 1 d . . .
C16 C 0.82394(13) 0.58914(13) 0.15894(11) 0.0255(4) Uani 1 1 d . . .
C17 C 0.90116(14) 0.60895(13) 0.22826(12) 0.0295(4) Uani 1 1 d . . .
H17 H 0.9287 0.6673 0.2604 0.035 Uiso 1 1 calc R . .
C18 C 0.93954(14) 0.54635(13) 0.25223(12) 0.0293(4) Uani 1 1 d . . .
C19 C 0.89862(14) 0.46221(13) 0.20269(12) 0.0292(4) Uani 1 1 d . . .
H19 H 0.9256 0.4196 0.2161 0.035 Uiso 1 1 calc R . .
C20 C 0.81961(13) 0.43848(13) 0.13421(11) 0.0261(4) Uani 1 1 d . . .
C21 C 0.77573(13) 0.34371(13) 0.08403(12) 0.0266(4) Uani 1 1 d . . .
H21 H 0.7403 0.3468 0.0270 0.032 Uiso 1 1 calc R . .
C22 C 0.60385(13) 0.22561(13) 0.08808(11) 0.0265(4) Uani 1 1 d . . .
C23 C 0.70384(14) 0.26914(13) 0.12504(12) 0.0271(4) Uani 1 1 d . . .
C24 C 0.73704(14) 0.24541(14) 0.20248(12) 0.0314(4) Uani 1 1 d . . .
H24 H 0.8056 0.2736 0.2275 0.038 Uiso 1 1 calc R . .
C25 C 0.67266(15) 0.18165(14) 0.24415(13) 0.0338(4) Uani 1 1 d . . .
C26 C 0.57213(15) 0.14537(14) 0.20771(13) 0.0339(4) Uani 1 1 d . . .
H26 H 0.5267 0.1048 0.2368 0.041 Uiso 1 1 calc R . .
C27 C 0.53618(14) 0.16630(13) 0.13062(12) 0.0284(4) Uani 1 1 d . . .
C28 C 0.42634(14) 0.13396(13) 0.09481(12) 0.0292(4) Uani 1 1 d . . .
H28 H 0.4179 0.1772 0.0542 0.035 Uiso 1 1 calc R . .
C29 C 0.35848(13) 0.21146(12) 0.18123(11) 0.0258(4) Uani 1 1 d . . .
C30 C 0.37346(13) 0.13500(13) 0.16247(12) 0.0278(4) Uani 1 1 d . . .
C31 C 0.34023(14) 0.05922(13) 0.20797(14) 0.0329(4) Uani 1 1 d . . .
H31 H 0.3488 0.0063 0.1943 0.039 Uiso 1 1 calc R . .
C32 C 0.29513(14) 0.05862(13) 0.27231(14) 0.0330(4) Uani 1 1 d . . .
C33 C 0.27889(14) 0.13569(13) 0.28794(12) 0.0305(4) Uani 1 1 d . . .
H33 H 0.2470 0.1364 0.3310 0.037 Uiso 1 1 calc R . .
C34 C 0.30797(13) 0.21086(12) 0.24247(11) 0.0265(4) Uani 1 1 d . . .
C35 C 0.28706(13) 0.29296(12) 0.25772(12) 0.0261(4) Uani 1 1 d . . .
H35 H 0.2589 0.3078 0.2027 0.031 Uiso 1 1 calc R . .
C36 C 0.26158(15) 0.49442(15) 0.24893(14) 0.0363(5) Uani 1 1 d . . .
H36A H 0.2257 0.4423 0.2780 0.054 Uiso 1 1 calc R . .
H36B H 0.2146 0.5046 0.2052 0.054 Uiso 1 1 calc R . .
H36C H 0.2992 0.5502 0.2885 0.054 Uiso 1 1 calc R . .
C37 C 0.63094(16) 0.43579(16) 0.45085(13) 0.0368(5) Uani 1 1 d . . .
C38 C 0.5953(2) 0.3460(2) 0.49139(19) 0.0622(8) Uani 1 1 d . . .
H38A H 0.5654 0.2933 0.4484 0.093 Uiso 1 1 calc R . .
H38B H 0.5463 0.3437 0.5217 0.093 Uiso 1 1 calc R . .
H38C H 0.6512 0.3434 0.5301 0.093 Uiso 1 1 calc R . .
C39 C 0.7067(2) 0.4391(3) 0.40346(19) 0.0703(9) Uani 1 1 d . . .
H39A H 0.7309 0.4976 0.3786 0.105 Uiso 1 1 calc R . .
H39B H 0.6760 0.3873 0.3595 0.105 Uiso 1 1 calc R . .
H39C H 0.7618 0.4347 0.4418 0.105 Uiso 1 1 calc R . .
C40 C 0.6785(3) 0.5155(2) 0.52052(18) 0.0722(9) Uani 1 1 d . . .
H40A H 0.7292 0.5071 0.5615 0.108 Uiso 1 1 calc R . .
H40B H 0.6281 0.5163 0.5476 0.108 Uiso 1 1 calc R . .
H40C H 0.7087 0.5742 0.4972 0.108 Uiso 1 1 calc R . .
C41 C 0.48185(16) 0.76504(14) 0.29178(14) 0.0366(5) Uani 1 1 d . . .
H41 H 0.5310 0.7936 0.2572 0.044 Uiso 1 1 calc R . .
C42 C 0.37987(18) 0.73981(18) 0.23963(17) 0.0485(6) Uani 1 1 d . . .
H42A H 0.3651 0.6946 0.1928 0.073 Uiso 1 1 calc R . .
H42B H 0.3766 0.7954 0.2186 0.073 Uiso 1 1 calc R . .
H42C H 0.3316 0.7130 0.2737 0.073 Uiso 1 1 calc R . .
C43 C 0.5076(2) 0.83195(18) 0.36780(19) 0.0581(7) Uani 1 1 d . . .
H43A H 0.4592 0.8043 0.4016 0.087 Uiso 1 1 calc R . .
H43B H 0.5067 0.8896 0.3500 0.087 Uiso 1 1 calc R . .
H43C H 0.5735 0.8451 0.4008 0.087 Uiso 1 1 calc R . .
C44 C 0.55002(16) 0.62811(17) 0.06407(13) 0.0400(5) Uani 1 1 d . . .
H44A H 0.5211 0.6667 0.0816 0.060 Uiso 1 1 calc R . .
H44B H 0.5000 0.5778 0.0226 0.060 Uiso 1 1 calc R . .
H44C H 0.6052 0.6659 0.0397 0.060 Uiso 1 1 calc R . .
C45 C 0.86647(16) 0.86473(16) 0.39681(15) 0.0441(6) Uani 1 1 d . . .
C46 C 0.8200(2) 0.8850(2) 0.46252(19) 0.0685(9) Uani 1 1 d . . .
H46A H 0.7689 0.9033 0.4360 0.103 Uiso 1 1 calc R . .
H46B H 0.8708 0.9352 0.5037 0.103 Uiso 1 1 calc R . .
H46C H 0.7905 0.8294 0.4902 0.103 Uiso 1 1 calc R . .
C47 C 0.9176(2) 0.95421(17) 0.3583(2) 0.0604(7) Uani 1 1 d . . .
H47A H 0.8682 0.9734 0.3290 0.091 Uiso 1 1 calc R . .
H47B H 0.9521 0.9436 0.3189 0.091 Uiso 1 1 calc R . .
H47C H 0.9650 1.0029 0.4022 0.091 Uiso 1 1 calc R . .
C48 C 0.94282(18) 0.83134(19) 0.43789(16) 0.0533(6) Uani 1 1 d . . .
H48A H 0.9929 0.8786 0.4818 0.080 Uiso 1 1 calc R . .
H48B H 0.9743 0.8203 0.3961 0.080 Uiso 1 1 calc R . .
H48C H 0.9100 0.7738 0.4620 0.080 Uiso 1 1 calc R . .
C49 C 0.86019(17) 0.80915(16) 0.07332(15) 0.0412(5) Uani 1 1 d . . .
H49 H 0.8046 0.8158 0.0899 0.049 Uiso 1 1 calc R . .
C50 C 0.9528(3) 0.8983(2) 0.1001(2) 0.0805(11) Uani 1 1 d . . .
H50A H 0.9656 0.9144 0.1601 0.121 Uiso 1 1 calc R . .
H50B H 0.9445 0.9478 0.0702 0.121 Uiso 1 1 calc R . .
H50C H 1.0084 0.8907 0.0876 0.121 Uiso 1 1 calc R . .
C51 C 0.8340(2) 0.7842(2) -0.01868(16) 0.0583(7) Uani 1 1 d . . .
H51A H 0.8878 0.7765 -0.0351 0.087 Uiso 1 1 calc R . .
H51B H 0.8236 0.8335 -0.0472 0.087 Uiso 1 1 calc R . .
H51C H 0.7736 0.7261 -0.0340 0.087 Uiso 1 1 calc R . .
C52 C 0.71973(18) 0.50238(17) -0.03006(13) 0.0417(5) Uani 1 1 d . . .
H52A H 0.7663 0.5679 -0.0246 0.063 Uiso 1 1 calc R . .
H52B H 0.6585 0.4917 -0.0701 0.063 Uiso 1 1 calc R . .
H52C H 0.7486 0.4647 -0.0497 0.063 Uiso 1 1 calc R . .
C53 C 1.02414(15) 0.57014(15) 0.32934(13) 0.0356(5) Uani 1 1 d . . .
C54 C 0.9928(6) 0.5932(7) 0.4021(5) 0.070(2) Uani 0.50 1 d P . .
H54A H 1.0473 0.6118 0.4516 0.105 Uiso 0.50 1 calc PR . .
H54B H 0.9360 0.5388 0.4115 0.105 Uiso 0.50 1 calc PR . .
H54C H 0.9746 0.6441 0.3913 0.105 Uiso 0.50 1 calc PR . .
C55 C 1.1160(5) 0.6545(5) 0.3156(5) 0.074(2) Uani 0.50 1 d P . .
H55A H 1.1017 0.7082 0.3096 0.110 Uiso 0.50 1 calc PR . .
H55B H 1.1330 0.6403 0.2650 0.110 Uiso 0.50 1 calc PR . .
H55C H 1.1715 0.6683 0.3634 0.110 Uiso 0.50 1 calc PR . .
C56 C 1.0520(4) 0.4914(4) 0.3472(4) 0.0567(15) Uani 0.50 1 d P . .
H56A H 1.1072 0.5108 0.3961 0.085 Uiso 0.50 1 calc PR . .
H56B H 1.0714 0.4747 0.2991 0.085 Uiso 0.50 1 calc PR . .
H56C H 0.9954 0.4378 0.3579 0.085 Uiso 0.50 1 calc PR . .
C54A C 1.0364(7) 0.6486(7) 0.3901(6) 0.088(3) Uani 0.50 1 d P . .
H54D H 0.9756 0.6311 0.4093 0.132 Uiso 0.50 1 calc PR . .
H54E H 1.0502 0.7049 0.3621 0.132 Uiso 0.50 1 calc PR . .
H54F H 1.0912 0.6601 0.4379 0.132 Uiso 0.50 1 calc PR . .
C55A C 1.1163(5) 0.5914(9) 0.3013(5) 0.098(3) Uani 0.50 1 d P . .
H55D H 1.1344 0.6483 0.2739 0.147 Uiso 0.50 1 calc PR . .
H55E H 1.1057 0.5402 0.2621 0.147 Uiso 0.50 1 calc PR . .
H55F H 1.1696 0.5997 0.3495 0.147 Uiso 0.50 1 calc PR . .
C56A C 0.9994(6) 0.4855(5) 0.3807(4) 0.078(2) Uani 0.50 1 d P . .
H56D H 1.0533 0.4996 0.4299 0.117 Uiso 0.50 1 calc PR . .
H56E H 0.9909 0.4315 0.3464 0.117 Uiso 0.50 1 calc PR . .
H56F H 0.9383 0.4721 0.3983 0.117 Uiso 0.50 1 calc PR . .
C57 C 0.91458(16) 0.36898(16) 0.02562(15) 0.0416(5) Uani 1 1 d . . .
H57 H 0.9313 0.4358 0.0374 0.050 Uiso 1 1 calc R . .
C58 C 1.0070(2) 0.3564(3) 0.0513(3) 0.0794(10) Uani 1 1 d . . .
H58A H 1.0381 0.3807 0.1098 0.119 Uiso 1 1 calc R . .
H58B H 1.0525 0.3899 0.0167 0.119 Uiso 1 1 calc R . .
H58C H 0.9906 0.2905 0.0443 0.119 Uiso 1 1 calc R . .
C59 C 0.8672(2) 0.3393(2) -0.06536(18) 0.0671(8) Uani 1 1 d . . .
H59A H 0.8522 0.2743 -0.0778 0.101 Uiso 1 1 calc R . .
H59B H 0.9124 0.3777 -0.0984 0.101 Uiso 1 1 calc R . .
H59C H 0.8061 0.3465 -0.0792 0.101 Uiso 1 1 calc R . .
C60 C 0.5604(2) 0.1753(2) -0.05306(15) 0.0548(7) Uani 1 1 d . . .
H60A H 0.6262 0.1825 -0.0551 0.082 Uiso 1 1 calc R . .
H60B H 0.5273 0.1840 -0.1075 0.082 Uiso 1 1 calc R . .
H60C H 0.5217 0.1133 -0.0389 0.082 Uiso 1 1 calc R . .
C61 C 0.71014(18) 0.15252(18) 0.32746(15) 0.0459(6) Uani 1 1 d . . .
C62 C 0.8054(3) 0.2306(4) 0.3772(3) 0.129(2) Uani 1 1 d . . .
H62A H 0.8179 0.2171 0.4350 0.194 Uiso 1 1 calc R . .
H62B H 0.7994 0.2888 0.3756 0.194 Uiso 1 1 calc R . .
H62C H 0.8603 0.2363 0.3531 0.194 Uiso 1 1 calc R . .
C63 C 0.7239(6) 0.0692(4) 0.3107(3) 0.163(3) Uani 1 1 d . . .
H63A H 0.7477 0.0498 0.3635 0.245 Uiso 1 1 calc R . .
H63B H 0.7722 0.0833 0.2765 0.245 Uiso 1 1 calc R . .
H63C H 0.6609 0.0192 0.2811 0.245 Uiso 1 1 calc R . .
C64 C 0.6389(3) 0.1319(3) 0.3833(2) 0.0907(13) Uani 1 1 d . . .
H64A H 0.5754 0.0809 0.3559 0.136 Uiso 1 1 calc R . .
H64B H 0.6295 0.1871 0.3941 0.136 Uiso 1 1 calc R . .
H64C H 0.6655 0.1145 0.4360 0.136 Uiso 1 1 calc R . .
C65 C 0.29015(17) 0.01808(18) -0.00370(17) 0.0510(6) Uani 1 1 d . . .
H65 H 0.2549 0.0466 0.0222 0.061 Uiso 1 1 calc R . .
C66 C 0.2989(3) 0.0528(3) -0.0872(2) 0.0828(11) Uani 1 1 d . . .
H66A H 0.3362 0.1203 -0.0801 0.124 Uiso 1 1 calc R . .
H66B H 0.2330 0.0352 -0.1224 0.124 Uiso 1 1 calc R . .
H66C H 0.3333 0.0254 -0.1136 0.124 Uiso 1 1 calc R . .
C67 C 0.2340(3) -0.0858(2) -0.0085(3) 0.1104(16) Uani 1 1 d . . .
H67A H 0.2658 -0.1149 -0.0361 0.166 Uiso 1 1 calc R . .
H67B H 0.1661 -0.1053 -0.0403 0.166 Uiso 1 1 calc R . .
H67C H 0.2335 -0.1044 0.0478 0.166 Uiso 1 1 calc R . .
C68 C 0.49035(15) 0.35081(13) 0.15698(13) 0.0351(5) Uani 1 1 d . . .
H68A H 0.5214 0.3414 0.2119 0.053 Uiso 1 1 calc R . .
H68B H 0.4980 0.4145 0.1577 0.053 Uiso 1 1 calc R . .
H68C H 0.5218 0.3396 0.1152 0.053 Uiso 1 1 calc R . .
C69 C 0.2660(2) -0.02137(17) 0.32677(18) 0.0504(6) Uani 1 1 d . . .
C70 C 0.2957(4) -0.0919(3) 0.3080(4) 0.134(2) Uani 1 1 d . . .
H70A H 0.2817 -0.1369 0.3489 0.201 Uiso 1 1 calc R . .
H70B H 0.3665 -0.0631 0.3102 0.201 Uiso 1 1 calc R . .
H70C H 0.2591 -0.1235 0.2522 0.201 Uiso 1 1 calc R . .
C71 C 0.1665(4) -0.0516(3) 0.3378(4) 0.138(3) Uani 1 1 d . . .
H71A H 0.1190 -0.0862 0.2862 0.207 Uiso 1 1 calc R . .
H71B H 0.1565 0.0024 0.3518 0.207 Uiso 1 1 calc R . .
H71C H 0.1567 -0.0915 0.3829 0.207 Uiso 1 1 calc R . .
C72 C 0.3304(4) 0.0235(4) 0.4184(3) 0.1243(18) Uani 1 1 d . . .
H72A H 0.3244 0.0799 0.4321 0.186 Uiso 1 1 calc R . .
H72B H 0.3997 0.0390 0.4209 0.186 Uiso 1 1 calc R . .
H72C H 0.3068 -0.0207 0.4584 0.186 Uiso 1 1 calc R . .
C73 C 0.11758(17) 0.24505(19) 0.26330(18) 0.0517(6) Uani 1 1 d . . .
H73 H 0.1179 0.2886 0.2203 0.062 Uiso 1 1 calc R . .
C74 C 0.0682(2) 0.1498(2) 0.2199(2) 0.0672(8) Uani 1 1 d . . .
H74A H 0.1074 0.1436 0.1827 0.101 Uiso 1 1 calc R . .
H74B H 0.0025 0.1377 0.1873 0.101 Uiso 1 1 calc R . .
H74C H 0.0622 0.1051 0.2609 0.101 Uiso 1 1 calc R . .
C75 C 0.0648(3) 0.2593(3) 0.3262(3) 0.0965(13) Uani 1 1 d . . .
H75A H 0.0577 0.2133 0.3660 0.145 Uiso 1 1 calc R . .
H75B H -0.0006 0.2522 0.2972 0.145 Uiso 1 1 calc R . .
H75C H 0.1031 0.3216 0.3558 0.145 Uiso 1 1 calc R . .
O1 O 0.32742(9) 0.47434(9) 0.21262(8) 0.0280(3) Uani 1 1 d . . .
O2 O 0.58471(9) 0.59006(9) 0.13455(8) 0.0271(3) Uani 1 1 d . . .
O3 O 0.69908(9) 0.47737(9) 0.04864(8) 0.0287(3) Uani 1 1 d . . .
O4 O 0.56925(10) 0.24326(10) 0.00887(8) 0.0343(3) Uani 1 1 d . . .
O5 O 0.38691(10) 0.28746(9) 0.13662(8) 0.0314(3) Uani 1 1 d . . .
O6 O 0.48904(10) 0.68424(9) 0.32236(8) 0.0296(3) Uani 1 1 d . . .
O7 O 0.87800(10) 0.73890(10) 0.11696(9) 0.0327(3) Uani 1 1 d . . .
O8 O 0.85108(10) 0.31628(9) 0.07746(9) 0.0324(3) Uani 1 1 d . . .
O9 O 0.38536(10) 0.04331(10) 0.05112(10) 0.0381(3) Uani 1 1 d . . .
O10 O 0.21738(10) 0.27391(9) 0.30845(9) 0.0326(3) Uani 1 1 d . . .

loop_
_atom_site_aniso_label
_atom_site_aniso_U_11
_atom_site_aniso_U_22
_atom_site_aniso_U_33
_atom_site_aniso_U_23
_atom_site_aniso_U_13
_atom_site_aniso_U_12
C1 0.0234(8) 0.0279(9) 0.0194(8) 0.0005(7) 0.0048(7) 0.0136(7)
C2 0.0241(9) 0.0265(9) 0.0243(9) 0.0001(7) 0.0072(7) 0.0115(7)
C3 0.0323(10) 0.0263(9) 0.0263(9) 0.0051(7) 0.0086(7) 0.0168(8)
C4 0.0286(9) 0.0342(10) 0.0239(9) 0.0025(7) 0.0054(7) 0.0184(8)
C5 0.0225(8) 0.0289(9) 0.0275(9) -0.0009(7) 0.0042(7) 0.0100(7)
C6 0.0259(9) 0.0251(9) 0.0244(9) 0.0023(7) 0.0088(7) 0.0129(7)
C7 0.0221(8) 0.0247(9) 0.0270(9) 0.0016(7) 0.0058(7) 0.0100(7)
C8 0.0238(8) 0.0185(8) 0.0251(9) 0.0032(6) 0.0033(7) 0.0088(7)
C9 0.0221(8) 0.0238(9) 0.0290(9) 0.0045(7) 0.0051(7) 0.0097(7)
C10 0.0291(10) 0.0299(10) 0.0320(10) -0.0024(8) 0.0077(8) 0.0127(8)
C11 0.0272(10) 0.0295(10) 0.0363(11) -0.0053(8) 0.0034(8) 0.0102(8)
C12 0.0209(9) 0.0289(9) 0.0374(10) -0.0003(8) 0.0056(8) 0.0088(7)
C13 0.0245(9) 0.0233(9) 0.0279(9) 0.0051(7) 0.0063(7) 0.0116(7)
C14 0.0231(9) 0.0290(9) 0.0262(9) 0.0035(7) 0.0052(7) 0.0117(7)
C15 0.0194(8) 0.0310(9) 0.0221(8) 0.0040(7) 0.0058(7) 0.0105(7)
C16 0.0234(9) 0.0315(9) 0.0247(9) 0.0041(7) 0.0070(7) 0.0145(7)
C17 0.0285(9) 0.0303(10) 0.0277(9) -0.0011(7) 0.0019(7) 0.0133(8)
C18 0.0245(9) 0.0325(10) 0.0283(9) 0.0019(7) 0.0017(7) 0.0121(8)
C19 0.0265(9) 0.0302(10) 0.0328(10) 0.0042(8) 0.0041(8) 0.0154(8)
C20 0.0226(8) 0.0281(9) 0.0272(9) 0.0030(7) 0.0077(7) 0.0100(7)
C21 0.0232(9) 0.0285(9) 0.0284(9) 0.0026(7) 0.0066(7) 0.0114(7)
C22 0.0271(9) 0.0279(9) 0.0270(9) 0.0018(7) 0.0085(7) 0.0136(8)
C23 0.0270(9) 0.0268(9) 0.0298(9) 0.0011(7) 0.0091(7) 0.0129(7)
C24 0.0259(9) 0.0333(10) 0.0336(10) 0.0041(8) 0.0051(8) 0.0126(8)
C25 0.0339(10) 0.0376(11) 0.0336(10) 0.0090(8) 0.0088(8) 0.0186(9)
C26 0.0316(10) 0.0338(10) 0.0376(11) 0.0094(8) 0.0144(8) 0.0126(8)
C27 0.0260(9) 0.0283(9) 0.0315(10) 0.0004(7) 0.0084(8) 0.0118(8)
C28 0.0253(9) 0.0285(9) 0.0322(10) -0.0011(7) 0.0091(8) 0.0094(7)
C29 0.0223(8) 0.0225(9) 0.0271(9) 0.0007(7) 0.0052(7) 0.0049(7)
C30 0.0204(8) 0.0268(9) 0.0321(10) -0.0017(7) 0.0071(7) 0.0062(7)
C31 0.0279(9) 0.0248(9) 0.0482(12) 0.0030(8) 0.0147(9) 0.0110(8)
C32 0.0278(10) 0.0283(10) 0.0459(12) 0.0103(8) 0.0153(9) 0.0120(8)
C33 0.0300(10) 0.0297(10) 0.0344(10) 0.0058(8) 0.0137(8) 0.0127(8)
C34 0.0227(8) 0.0245(9) 0.0289(9) -0.0001(7) 0.0049(7) 0.0077(7)
C35 0.0255(9) 0.0254(9) 0.0280(9) 0.0031(7) 0.0089(7) 0.0106(7)
C36 0.0274(10) 0.0416(11) 0.0443(12) 0.0049(9) 0.0057(9) 0.0205(9)
C37 0.0353(11) 0.0452(12) 0.0330(10) 0.0057(9) 0.0004(8) 0.0239(9)
C38 0.0558(16) 0.0686(18) 0.0645(17) 0.0300(14) 0.0014(13) 0.0347(14)
C39 0.0530(16) 0.124(3) 0.0616(17) 0.0300(18) 0.0165(14) 0.0622(19)
C40 0.080(2) 0.078(2) 0.0494(16) -0.0131(14) -0.0307(15) 0.0466(18)
C41 0.0388(11) 0.0300(10) 0.0517(13) 0.0146(9) 0.0210(10) 0.0202(9)
C42 0.0456(13) 0.0491(14) 0.0639(16) 0.0176(12) 0.0176(12) 0.0306(11)
C43 0.0704(18) 0.0386(13) 0.0724(18) 0.0001(12) 0.0153(15) 0.0312(13)
C44 0.0326(11) 0.0523(13) 0.0313(11) 0.0066(9) -0.0005(8) 0.0187(10)
C45 0.0272(10) 0.0444(13) 0.0496(13) -0.0212(10) 0.0003(9) 0.0097(9)
C46 0.0427(14) 0.081(2) 0.0630(17) -0.0462(16) -0.0003(13) 0.0158(14)
C47 0.0425(14) 0.0367(13) 0.083(2) -0.0201(13) 0.0015(13) 0.0056(11)
C48 0.0394(13) 0.0629(16) 0.0453(14) -0.0178(12) -0.0059(10) 0.0185(12)
C49 0.0441(12) 0.0417(12) 0.0487(13) 0.0203(10) 0.0205(10) 0.0243(10)
C50 0.085(2) 0.0457(16) 0.076(2) 0.0219(15) 0.0058(18) 0.0020(15)
C51 0.0665(17) 0.0646(17) 0.0481(15) 0.0231(13) 0.0111(13) 0.0335(14)
C52 0.0465(13) 0.0481(13) 0.0253(10) 0.0048(9) 0.0053(9) 0.0173(10)
C53 0.0296(10) 0.0387(11) 0.0336(10) -0.0008(8) -0.0055(8) 0.0163(9)
C54 0.076(5) 0.105(6) 0.035(3) -0.013(4) -0.016(3) 0.058(5)
C55 0.034(3) 0.071(4) 0.071(5) 0.015(4) -0.019(3) -0.004(3)
C56 0.046(3) 0.053(3) 0.062(4) -0.003(3) -0.024(3) 0.030(3)
C54A 0.100(7) 0.103(6) 0.061(5) -0.049(5) -0.050(5) 0.077(6)
C55A 0.033(3) 0.195(11) 0.055(4) -0.007(6) -0.005(3) 0.047(6)
C56A 0.083(5) 0.075(4) 0.048(4) 0.017(3) -0.021(3) 0.025(4)
C57 0.0323(11) 0.0377(11) 0.0550(14) 0.0028(10) 0.0235(10) 0.0095(9)
C58 0.0434(16) 0.102(3) 0.108(3) 0.020(2) 0.0369(17) 0.0362(17)
C59 0.0676(19) 0.080(2) 0.0532(16) 0.0035(14) 0.0354(15) 0.0224(16)
C60 0.0567(15) 0.0758(18) 0.0281(11) -0.0046(11) 0.0084(10) 0.0264(14)
C61 0.0468(13) 0.0547(14) 0.0408(12) 0.0208(11) 0.0105(10) 0.0262(11)
C62 0.080(3) 0.156(4) 0.074(2) 0.064(3) -0.024(2) -0.002(3)
C63 0.349(9) 0.199(6) 0.068(2) 0.044(3) 0.041(4) 0.239(7)
C64 0.096(3) 0.159(4) 0.0492(17) 0.049(2) 0.0284(17) 0.080(3)
C65 0.0346(12) 0.0496(14) 0.0600(16) -0.0230(12) -0.0029(11) 0.0169(11)
C66 0.067(2) 0.118(3) 0.0563(18) -0.0139(19) -0.0084(15) 0.044(2)
C67 0.076(2) 0.0522(19) 0.150(4) -0.031(2) -0.034(3) 0.0063(17)
C68 0.0355(11) 0.0253(10) 0.0401(11) 0.0032(8) 0.0188(9) 0.0050(8)
C69 0.0556(15) 0.0453(13) 0.0725(17) 0.0328(12) 0.0391(13) 0.0316(12)
C70 0.190(5) 0.098(3) 0.227(6) 0.119(4) 0.168(5) 0.112(3)
C71 0.132(4) 0.095(3) 0.276(7) 0.126(4) 0.162(5) 0.079(3)
C72 0.171(5) 0.116(4) 0.090(3) 0.056(3) 0.035(3) 0.064(4)
C73 0.0275(11) 0.0580(15) 0.0656(16) 0.0081(12) 0.0116(11) 0.0148(11)
C74 0.0440(15) 0.0584(17) 0.082(2) 0.0040(15) 0.0074(14) 0.0102(13)
C75 0.0512(18) 0.102(3) 0.144(4) -0.010(3) 0.041(2) 0.0330(19)
O1 0.0242(6) 0.0313(7) 0.0278(7) 0.0039(5) 0.0019(5) 0.0133(5)
O2 0.0252(6) 0.0260(6) 0.0263(6) -0.0007(5) 0.0020(5) 0.0095(5)
O3 0.0230(6) 0.0358(7) 0.0242(6) 0.0029(5) 0.0022(5) 0.0115(6)
O4 0.0285(7) 0.0444(8) 0.0274(7) 0.0058(6) 0.0060(6) 0.0139(6)
O5 0.0314(7) 0.0261(7) 0.0331(7) 0.0055(5) 0.0109(6) 0.0079(6)
O6 0.0324(7) 0.0265(7) 0.0367(7) 0.0065(5) 0.0148(6) 0.0161(6)
O7 0.0278(7) 0.0364(8) 0.0382(8) 0.0134(6) 0.0129(6) 0.0157(6)
O8 0.0275(7) 0.0310(7) 0.0424(8) 0.0026(6) 0.0147(6) 0.0132(6)
O9 0.0310(7) 0.0357(8) 0.0455(9) -0.0108(6) 0.0073(6) 0.0136(6)
O10 0.0281(7) 0.0336(7) 0.0395(8) 0.0034(6) 0.0140(6) 0.0139(6)

loop_
_atom_type_symbol
_atom_type_description
_atom_type_scat_dispersion_real
_atom_type_scat_dispersion_imag
_atom_type_scat_source
C C 0.0033 0.0016 'International Tables Vol C Tables 4.2.6.8 and 6.1.1.4'
H H 0.0000 0.0000 'International Tables Vol C Tables 4.2.6.8 and 6.1.1.4'
O O 0.0106 0.0060 'International Tables Vol C Tables 4.2.6.8 and 6.1.1.4'

loop_
_geom_angle_atom_site_label_1
_geom_angle_atom_site_label_2
_geom_angle_atom_site_label_3
_geom_angle
_geom_angle_site_symmetry_1
_geom_angle_site_symmetry_3
_geom_angle_publ_flag
O1 C1 C2 119.89(16) . . ?
O1 C1 C6 119.29(16) . . ?
C2 C1 C6 120.75(16) . . ?
C3 C2 C1 118.78(17) . . ?
C3 C2 C35 121.08(16) . . ?
C1 C2 C35 119.93(16) . . ?
C4 C3 C2 121.99(17) . . ?
C4 C3 H3 119.0 . . ?
C2 C3 H3 119.0 . . ?
C3 C4 C5 117.41(17) . . ?
C3 C4 C37 123.23(17) . . ?
C5 C4 C37 119.17(17) . . ?
C6 C5 C4 122.64(17) . . ?
C6 C5 H5 118.7 . . ?
C4 C5 H5 118.7 . . ?
C5 C6 C1 118.34(16) . . ?
C5 C6 C7 120.80(16) . . ?
C1 C6 C7 120.85(16) . . ?
O6 C7 C6 106.21(14) . . ?
O6 C7 C9 111.68(14) . . ?
C6 C7 C9 110.72(14) . . ?
O6 C7 H7 109.4 . . ?
C6 C7 H7 109.4 . . ?
C9 C7 H7 109.4 . . ?
O2 C8 C9 118.99(15) . . ?
O2 C8 C13 120.08(16) . . ?
C9 C8 C13 120.85(16) . . ?
C8 C9 C10 118.82(16) . . ?
C8 C9 C7 120.87(16) . . ?
C10 C9 C7 120.06(16) . . ?
C11 C10 C9 121.66(18) . . ?
C11 C10 H10 119.2 . . ?
C9 C10 H10 119.2 . . ?
C10 C11 C12 117.73(18) . . ?
C10 C11 C45 122.60(18) . . ?
C12 C11 C45 119.66(18) . . ?
C13 C12 C11 122.42(17) . . ?
C13 C12 H12 118.8 . . ?
C11 C12 H12 118.8 . . ?
C12 C13 C8 118.44(17) . . ?
C12 C13 C14 119.67(16) . . ?
C8 C13 C14 121.87(16) . . ?
O7 C14 C13 111.04(15) . . ?
O7 C14 C16 104.81(14) . . ?
C13 C14 C16 112.83(15) . . ?
O7 C14 H14 109.3 . . ?
C13 C14 H14 109.3 . . ?
C16 C14 H14 109.3 . . ?
O3 C15 C16 120.13(16) . . ?
O3 C15 C20 119.31(16) . . ?
C16 C15 C20 120.52(16) . . ?
C17 C16 C15 118.70(17) . . ?
C17 C16 C14 119.32(16) . . ?
C15 C16 C14 121.91(16) . . ?
C16 C17 C18 122.40(18) . . ?
C16 C17 H17 118.8 . . ?
C18 C17 H17 118.8 . . ?
C17 C18 C19 117.20(17) . . ?
C17 C18 C53 121.03(17) . . ?
C19 C18 C53 121.76(17) . . ?
C20 C19 C18 122.31(17) . . ?
C20 C19 H19 118.8 . . ?
C18 C19 H19 118.8 . . ?
C19 C20 C15 118.74(17) . . ?
C19 C20 C21 119.81(16) . . ?
C15 C20 C21 121.44(16) . . ?
O8 C21 C23 106.99(15) . . ?
O8 C21 C20 111.13(15) . . ?
C23 C21 C20 111.42(15) . . ?
O8 C21 H21 109.1 . . ?
C23 C21 H21 109.1 . . ?
C20 C21 H21 109.1 . . ?
C23 C22 O4 119.94(16) . . ?
C23 C22 C27 121.03(17) . . ?
O4 C22 C27 118.99(16) . . ?
C22 C23 C24 118.52(17) . . ?
C22 C23 C21 121.07(17) . . ?
C24 C23 C21 120.37(17) . . ?
C25 C24 C23 121.96(18) . . ?
C25 C24 H24 119.0 . . ?
C23 C24 H24 119.0 . . ?
C24 C25 C26 117.42(18) . . ?
C24 C25 C61 121.65(19) . . ?
C26 C25 C61 120.92(19) . . ?
C27 C26 C25 122.36(18) . . ?
C27 C26 H26 118.8 . . ?
C25 C26 H26 118.8 . . ?
C26 C27 C22 118.32(17) . . ?
C26 C27 C28 122.09(17) . . ?
C22 C27 C28 119.36(17) . . ?
O9 C28 C30 111.19(15) . . ?
O9 C28 C27 109.21(15) . . ?
C30 C28 C27 111.32(16) . . ?
O9 C28 H28 108.3 . . ?
C30 C28 H28 108.3 . . ?
C27 C28 H28 108.3 . . ?
O5 C29 C30 121.39(16) . . ?
O5 C29 C34 118.04(16) . . ?
C30 C29 C34 120.44(17) . . ?
C29 C30 C31 118.67(17) . . ?
C29 C30 C28 120.98(17) . . ?
C31 C30 C28 120.34(17) . . ?
C32 C31 C30 122.29(18) . . ?
C32 C31 H31 118.9 . . ?
C30 C31 H31 118.9 . . ?
C31 C32 C33 117.41(18) . . ?
C34 C33 C32 121.93(18) . . ?
C34 C33 H33 119.0 . . ?
C32 C33 H33 119.0 . . ?
C33 C34 C29 119.09(17) . . ?
C33 C34 C35 121.72(16) . . ?
C29 C34 C35 119.19(16) . . ?
O10 C35 C34 112.37(15) . . ?
O10 C35 C2 109.11(14) . . ?
C34 C35 C2 110.77(15) . . ?
O10 C35 H35 108.2 . . ?
C34 C35 H35 108.2 . . ?
C2 C35 H35 108.2 . . ?
O1 C36 H36A 109.5 . . ?
O1 C36 H36B 109.5 . . ?
H36A C36 H36B 109.5 . . ?
O1 C36 H36C 109.5 . . ?
H36A C36 H36C 109.5 . . ?
H36B C36 H36C 109.5 . . ?
C39 C37 C38 109.4(2) . . ?
C39 C37 C40 109.9(2) . . ?
C38 C37 C40 107.3(2) . . ?
C39 C37 C4 108.16(18) . . ?
C38 C37 C4 111.90(19) . . ?
C40 C37 C4 110.14(18) . . ?
C37 C38 H38A 109.5 . . ?
C37 C38 H38B 109.5 . . ?
H38A C38 H38B 109.5 . . ?
C37 C38 H38C 109.5 . . ?
H38A C38 H38C 109.5 . . ?
H38B C38 H38C 109.5 . . ?
C37 C39 H39A 109.5 . . ?
C37 C39 H39B 109.5 . . ?
H39A C39 H39B 109.5 . . ?
C37 C39 H39C 109.5 . . ?
H39A C39 H39C 109.5 . . ?
H39B C39 H39C 109.5 . . ?
C37 C40 H40A 109.5 . . ?
C37 C40 H40B 109.5 . . ?
H40A C40 H40B 109.5 . . ?
C37 C40 H40C 109.5 . . ?
H40A C40 H40C 109.5 . . ?
H40B C40 H40C 109.5 . . ?
O6 C41 C42 110.54(17) . . ?
O6 C41 C43 106.35(18) . . ?
C42 C41 C43 112.1(2) . . ?
O6 C41 H41 109.3 . . ?
C42 C41 H41 109.3 . . ?
C43 C41 H41 109.3 . . ?
C41 C42 H42A 109.5 . . ?
C41 C42 H42B 109.5 . . ?
H42A C42 H42B 109.5 . . ?
C41 C42 H42C 109.5 . . ?
H42A C42 H42C 109.5 . . ?
H42B C42 H42C 109.5 . . ?
C41 C43 H43A 109.5 . . ?
C41 C43 H43B 109.5 . . ?
H43A C43 H43B 109.5 . . ?
C41 C43 H43C 109.5 . . ?
H43A C43 H43C 109.5 . . ?
H43B C43 H43C 109.5 . . ?
O2 C44 H44A 109.5 . . ?
O2 C44 H44B 109.5 . . ?
H44A C44 H44B 109.5 . . ?
O2 C44 H44C 109.5 . . ?
H44A C44 H44C 109.5 . . ?
H44B C44 H44C 109.5 . . ?
C46 C45 C47 108.4(2) . . ?
C46 C45 C48 109.4(2) . . ?
C47 C45 C48 109.5(2) . . ?
C46 C45 C11 111.94(18) . . ?
C47 C45 C11 108.5(2) . . ?
C48 C45 C11 109.04(18) . . ?
C45 C46 H46A 109.5 . . ?
C45 C46 H46B 109.5 . . ?
H46A C46 H46B 109.5 . . ?
C45 C46 H46C 109.5 . . ?
H46A C46 H46C 109.5 . . ?
H46B C46 H46C 109.5 . . ?
C45 C47 H47A 109.5 . . ?
C45 C47 H47B 109.5 . . ?
H47A C47 H47B 109.5 . . ?
C45 C47 H47C 109.5 . . ?
H47A C47 H47C 109.5 . . ?
H47B C47 H47C 109.5 . . ?
C45 C48 H48A 109.5 . . ?
C45 C48 H48B 109.5 . . ?
H48A C48 H48B 109.5 . . ?
C45 C48 H48C 109.5 . . ?
H48A C48 H48C 109.5 . . ?
H48B C48 H48C 109.5 . . ?
O7 C49 C51 110.8(2) . . ?
O7 C49 C50 106.9(2) . . ?
C51 C49 C50 111.6(2) . . ?
O7 C49 H49 109.2 . . ?
C51 C49 H49 109.2 . . ?
C50 C49 H49 109.2 . . ?
C49 C50 H50A 109.5 . . ?
C49 C50 H50B 109.5 . . ?
H50A C50 H50B 109.5 . . ?
C49 C50 H50C 109.5 . . ?
H50A C50 H50C 109.5 . . ?
H50B C50 H50C 109.5 . . ?
C49 C51 H51A 109.5 . . ?
C49 C51 H51B 109.5 . . ?
H51A C51 H51B 109.5 . . ?
C49 C51 H51C 109.5 . . ?
H51A C51 H51C 109.5 . . ?
H51B C51 H51C 109.5 . . ?
O3 C52 H52A 109.5 . . ?
O3 C52 H52B 109.5 . . ?
H52A C52 H52B 109.5 . . ?
O3 C52 H52C 109.5 . . ?
H52A C52 H52C 109.5 . . ?
H52B C52 H52C 109.5 . . ?
C54 C53 C55A 139.3(5) . . ?
C54 C53 C56 108.8(5) . . ?
C55A C53 C56 71.9(6) . . ?
C54 C53 C54A 35.1(5) . . ?
C55A C53 C54A 111.6(6) . . ?
C56 C53 C54A 128.7(4) . . ?
C54 C53 C18 108.2(3) . . ?
C55A C53 C18 108.4(3) . . ?
C56 C53 C18 112.9(3) . . ?
C54A C53 C18 113.6(3) . . ?
C54 C53 C55 110.0(5) . . ?
C55A C53 C55 40.1(5) . . ?
C56 C53 C55 108.0(4) . . ?
C54A C53 C55 75.8(6) . . ?
C18 C53 C55 108.9(3) . . ?
C54 C53 C56A 73.1(5) . . ?
C55A C53 C56A 110.5(6) . . ?
C56 C53 C56A 39.9(4) . . ?
C54A C53 C56A 103.9(6) . . ?
C18 C53 C56A 108.7(3) . . ?
C55 C53 C56A 138.8(4) . . ?
C53 C54 H54A 109.5 . . ?
C53 C54 H54B 109.5 . . ?
H54A C54 H54B 109.5 . . ?
C53 C54 H54C 109.5 . . ?
H54A C54 H54C 109.5 . . ?
H54B C54 H54C 109.5 . . ?
C53 C55 H55A 109.5 . . ?
C53 C55 H55B 109.5 . . ?
H55A C55 H55B 109.5 . . ?
C53 C55 H55C 109.5 . . ?
H55A C55 H55C 109.5 . . ?
H55B C55 H55C 109.5 . . ?
C53 C56 H56A 109.5 . . ?
C53 C56 H56B 109.5 . . ?
H56A C56 H56B 109.5 . . ?
C53 C56 H56C 109.5 . . ?
H56A C56 H56C 109.5 . . ?
H56B C56 H56C 109.5 . . ?
C53 C54A H54D 109.5 . . ?
C53 C54A H54E 109.5 . . ?
H54D C54A H54E 109.5 . . ?
C53 C54A H54F 109.5 . . ?
H54D C54A H54F 109.5 . . ?
H54E C54A H54F 109.5 . . ?
C53 C55A H55D 109.5 . . ?
C53 C55A H55E 109.5 . . ?
H55D C55A H55E 109.5 . . ?
C53 C55A H55F 109.5 . . ?
H55D C55A H55F 109.5 . . ?
H55E C55A H55F 109.5 . . ?
C53 C56A H56D 109.5 . . ?
C53 C56A H56E 109.5 . . ?
H56D C56A H56E 109.5 . . ?
C53 C56A H56F 109.5 . . ?
H56D C56A H56F 109.5 . . ?
H56E C56A H56F 109.5 . . ?
O8 C57 C58 106.0(2) . . ?
O8 C57 C59 112.18(19) . . ?
C58 C57 C59 112.0(2) . . ?
O8 C57 H57 108.8 . . ?
C58 C57 H57 108.8 . . ?
C59 C57 H57 108.8 . . ?
C57 C58 H58A 109.5 . . ?
C57 C58 H58B 109.5 . . ?
H58A C58 H58B 109.5 . . ?
C57 C58 H58C 109.5 . . ?
H58A C58 H58C 109.5 . . ?
H58B C58 H58C 109.5 . . ?
C57 C59 H59A 109.5 . . ?
C57 C59 H59B 109.5 . . ?
H59A C59 H59B 109.5 . . ?
C57 C59 H59C 109.5 . . ?
H59A C59 H59C 109.5 . . ?
H59B C59 H59C 109.5 . . ?
O4 C60 H60A 109.5 . . ?
O4 C60 H60B 109.5 . . ?
H60A C60 H60B 109.5 . . ?
O4 C60 H60C 109.5 . . ?
H60A C60 H60C 109.5 . . ?
H60B C60 H60C 109.5 . . ?
C63 C61 C64 109.5(4) . . ?
C63 C61 C62 111.2(4) . . ?
C64 C61 C62 104.4(3) . . ?
C63 C61 C25 108.7(2) . . ?
C64 C61 C25 111.7(2) . . ?
C62 C61 C25 111.3(2) . . ?
C61 C62 H62A 109.5 . . ?
C61 C62 H62B 109.5 . . ?
H62A C62 H62B 109.5 . . ?
C61 C62 H62C 109.5 . . ?
H62A C62 H62C 109.5 . . ?
H62B C62 H62C 109.5 . . ?
C61 C63 H63A 109.5 . . ?
C61 C63 H63B 109.5 . . ?
H63A C63 H63B 109.5 . . ?
C61 C63 H63C 109.5 . . ?
H63A C63 H63C 109.5 . . ?
H63B C63 H63C 109.5 . . ?
C61 C64 H64A 109.5 . . ?
C61 C64 H64B 109.5 . . ?
H64A C64 H64B 109.5 . . ?
C61 C64 H64C 109.5 . . ?
H64A C64 H64C 109.5 . . ?
H64B C64 H64C 109.5 . . ?
O9 C65 C66 111.8(2) . . ?
O9 C65 C67 106.7(2) . . ?
C66 C65 C67 113.3(3) . . ?
O9 C65 H65 108.3 . . ?
C66 C65 H65 108.3 . . ?
C67 C65 H65 108.3 . . ?
C65 C66 H66A 109.5 . . ?
C65 C66 H66B 109.5 . . ?
H66A C66 H66B 109.5 . . ?
C65 C66 H66C 109.5 . . ?
H66A C66 H66C 109.5 . . ?
H66B C66 H66C 109.5 . . ?
C65 C67 H67A 109.5 . . ?
C65 C67 H67B 109.5 . . ?
H67A C67 H67B 109.5 . . ?
C65 C67 H67C 109.5 . . ?
H67A C67 H67C 109.5 . . ?
H67B C67 H67C 109.5 . . ?
O5 C68 H68A 109.5 . . ?
O5 C68 H68B 109.5 . . ?
H68A C68 H68B 109.5 . . ?
O5 C68 H68C 109.5 . . ?
H68A C68 H68C 109.5 . . ?
H68B C68 H68C 109.5 . . ?
C70 C69 C71 117.7(3) . . ?
C70 C69 C72 104.0(4) . . ?
C71 C69 C72 101.7(4) . . ?
C69 C70 H70A 109.5 . . ?
C69 C70 H70B 109.5 . . ?
H70A C70 H70B 109.5 . . ?
C69 C70 H70C 109.5 . . ?
H70A C70 H70C 109.5 . . ?
H70B C70 H70C 109.5 . . ?
C69 C71 H71A 109.5 . . ?
C69 C71 H71B 109.5 . . ?
H71A C71 H71B 109.5 . . ?
C69 C71 H71C 109.5 . . ?
H71A C71 H71C 109.5 . . ?
H71B C71 H71C 109.5 . . ?
C69 C72 H72A 109.5 . . ?
C69 C72 H72B 109.5 . . ?
H72A C72 H72B 109.5 . . ?
C69 C72 H72C 109.5 . . ?
H72A C72 H72C 109.5 . . ?
H72B C72 H72C 109.5 . . ?
O10 C73 C74 115.1(2) . . ?
O10 C73 C75 105.3(2) . . ?
C74 C73 C75 113.1(3) . . ?
O10 C73 H73 107.7 . . ?
C74 C73 H73 107.7 . . ?
C75 C73 H73 107.7 . . ?
C73 C74 H74A 109.5 . . ?
C73 C74 H74B 109.5 . . ?
H74A C74 H74B 109.5 . . ?
C73 C74 H74C 109.5 . . ?
H74A C74 H74C 109.5 . . ?
H74B C74 H74C 109.5 . . ?
C73 C75 H75A 109.5 . . ?
C73 C75 H75B 109.5 . . ?
H75A C75 H75B 109.5 . . ?
C73 C75 H75C 109.5 . . ?
H75A C75 H75C 109.5 . . ?
H75B C75 H75C 109.5 . . ?
C1 O1 C36 112.72(14) . . ?
C8 O2 C44 112.67(14) . . ?
C15 O3 C52 114.77(15) . . ?
C22 O4 C60 110.97(17) . . ?
C29 O5 C68 116.39(15) . . ?
C7 O6 C41 114.95(14) . . ?
C49 O7 C14 114.71(15) . . ?
C21 O8 C57 114.45(15) . . ?
C28 O9 C65 112.73(16) . . ?
C73 O10 C35 114.80(16) . . ?

loop_
_geom_bond_atom_site_label_1
_geom_bond_atom_site_label_2
_geom_bond_distance
_geom_bond_site_symmetry_2
_geom_bond_publ_flag
C1 O1 1.386(2) . ?
C1 C2 1.394(3) . ?
C1 C6 1.398(2) . ?
C2 C3 1.393(3) . ?
C2 C35 1.525(2) . ?
C3 C4 1.390(3) . ?
C3 H3 0.9500 . ?
C4 C5 1.392(3) . ?
C4 C37 1.534(3) . ?
C5 C6 1.385(3) . ?
C5 H5 0.9500 . ?
C6 C7 1.518(2) . ?
C7 O6 1.435(2) . ?
C7 C9 1.523(2) . ?
C7 H7 1.0000 . ?
C8 O2 1.389(2) . ?
C8 C9 1.395(3) . ?
C8 C13 1.396(3) . ?
C9 C10 1.395(3) . ?
C10 C11 1.392(3) . ?
C10 H10 0.9500 . ?
C11 C12 1.392(3) . ?
C11 C45 1.535(3) . ?
C12 C13 1.386(3) . ?
C12 H12 0.9500 . ?
C13 C14 1.525(2) . ?
C14 O7 1.438(2) . ?
C14 C16 1.528(2) . ?
C14 H14 1.0000 . ?
C15 O3 1.385(2) . ?
C15 C16 1.396(3) . ?
C15 C20 1.399(3) . ?
C16 C17 1.392(3) . ?
C17 C18 1.393(3) . ?
C17 H17 0.9500 . ?
C18 C19 1.394(3) . ?
C18 C53 1.534(3) . ?
C19 C20 1.392(3) . ?
C19 H19 0.9500 . ?
C20 C21 1.530(3) . ?
C21 O8 1.433(2) . ?
C21 C23 1.521(3) . ?
C21 H21 1.0000 . ?
C22 C23 1.387(3) . ?
C22 O4 1.388(2) . ?
C22 C27 1.399(3) . ?
C23 C24 1.396(3) . ?
C24 C25 1.392(3) . ?
C24 H24 0.9500 . ?
C25 C26 1.394(3) . ?
C25 C61 1.536(3) . ?
C26 C27 1.385(3) . ?
C26 H26 0.9500 . ?
C27 C28 1.524(3) . ?
C28 O9 1.435(2) . ?
C28 C30 1.521(3) . ?
C28 H28 1.0000 . ?
C29 O5 1.385(2) . ?
C29 C30 1.391(3) . ?
C29 C34 1.399(3) . ?
C30 C31 1.397(3) . ?
C31 C32 1.386(3) . ?
C31 H31 0.9500 . ?
C32 C33 1.399(3) . ?
C33 C34 1.384(3) . ?
C33 H33 0.9500 . ?
C34 C35 1.520(3) . ?
C35 O10 1.433(2) . ?
C35 H35 1.0000 . ?
C36 O1 1.426(2) . ?
C36 H36A 0.9800 . ?
C36 H36B 0.9800 . ?
C36 H36C 0.9800 . ?
C37 C39 1.522(4) . ?
C37 C38 1.524(3) . ?
C37 C40 1.529(4) . ?
C38 H38A 0.9800 . ?
C38 H38B 0.9800 . ?
C38 H38C 0.9800 . ?
C39 H39A 0.9800 . ?
C39 H39B 0.9800 . ?
C39 H39C 0.9800 . ?
C40 H40A 0.9800 . ?
C40 H40B 0.9800 . ?
C40 H40C 0.9800 . ?
C41 O6 1.438(2) . ?
C41 C42 1.507(3) . ?
C41 C43 1.519(3) . ?
C41 H41 1.0000 . ?
C42 H42A 0.9800 . ?
C42 H42B 0.9800 . ?
C42 H42C 0.9800 . ?
C43 H43A 0.9800 . ?
C43 H43B 0.9800 . ?
C43 H43C 0.9800 . ?
C44 O2 1.432(2) . ?
C44 H44A 0.9800 . ?
C44 H44B 0.9800 . ?
C44 H44C 0.9800 . ?
C45 C46 1.524(3) . ?
C45 C47 1.533(4) . ?
C45 C48 1.534(4) . ?
C46 H46A 0.9800 . ?
C46 H46B 0.9800 . ?
C46 H46C 0.9800 . ?
C47 H47A 0.9800 . ?
C47 H47B 0.9800 . ?
C47 H47C 0.9800 . ?
C48 H48A 0.9800 . ?
C48 H48B 0.9800 . ?
C48 H48C 0.9800 . ?
C49 O7 1.438(2) . ?
C49 C51 1.496(4) . ?
C49 C50 1.507(4) . ?
C49 H49 1.0000 . ?
C50 H50A 0.9800 . ?
C50 H50B 0.9800 . ?
C50 H50C 0.9800 . ?
C51 H51A 0.9800 . ?
C51 H51B 0.9800 . ?
C51 H51C 0.9800 . ?
C52 O3 1.424(2) . ?
C52 H52A 0.9800 . ?
C52 H52B 0.9800 . ?
C52 H52C 0.9800 . ?
C53 C54 1.487(9) . ?
C53 C55A 1.490(7) . ?
C53 C56 1.515(5) . ?
C53 C54A 1.531(8) . ?
C53 C55 1.548(7) . ?
C53 C56A 1.558(7) . ?
C54 H54A 0.9800 . ?
C54 H54B 0.9800 . ?
C54 H54C 0.9800 . ?
C55 H55A 0.9800 . ?
C55 H55B 0.9800 . ?
C55 H55C 0.9800 . ?
C56 H56A 0.9800 . ?
C56 H56B 0.9800 . ?
C56 H56C 0.9800 . ?
C54A H54D 0.9800 . ?
C54A H54E 0.9800 . ?
C54A H54F 0.9800 . ?
C55A H55D 0.9800 . ?
C55A H55E 0.9800 . ?
C55A H55F 0.9800 . ?
C56A H56D 0.9800 . ?
C56A H56E 0.9800 . ?
C56A H56F 0.9800 . ?
C57 O8 1.436(2) . ?
C57 C58 1.501(4) . ?
C57 C59 1.504(4) . ?
C57 H57 1.0000 . ?
C58 H58A 0.9800 . ?
C58 H58B 0.9800 . ?
C58 H58C 0.9800 . ?
C59 H59A 0.9800 . ?
C59 H59B 0.9800 . ?
C59 H59C 0.9800 . ?
C60 O4 1.437(3) . ?
C60 H60A 0.9800 . ?
C60 H60B 0.9800 . ?
C60 H60C 0.9800 . ?
C61 C63 1.478(5) . ?
C61 C64 1.513(4) . ?
C61 C62 1.524(5) . ?
C62 H62A 0.9800 . ?
C62 H62B 0.9800 . ?
C62 H62C 0.9800 . ?
C63 H63A 0.9800 . ?
C63 H63B 0.9800 . ?
C63 H63C 0.9800 . ?
C64 H64A 0.9800 . ?
C64 H64B 0.9800 . ?
C64 H64C 0.9800 . ?
C65 O9 1.441(3) . ?
C65 C66 1.503(5) . ?
C65 C67 1.510(4) . ?
C65 H65 1.0000 . ?
C66 H66A 0.9800 . ?
C66 H66B 0.9800 . ?
C66 H66C 0.9800 . ?
C67 H67A 0.9800 . ?
C67 H67B 0.9800 . ?
C67 H67C 0.9800 . ?
C68 O5 1.443(2) . ?
C68 H68A 0.9800 . ?
C68 H68B 0.9800 . ?
C68 H68C 0.9800 . ?
C69 C70 1.449(4) . ?
C69 C71 1.452(4) . ?
C69 C72 1.598(6) . ?
C70 H70A 0.9800 . ?
C70 H70B 0.9800 . ?
C70 H70C 0.9800 . ?
C71 H71A 0.9800 . ?
C71 H71B 0.9800 . ?
C71 H71C 0.9800 . ?
C72 H72A 0.9800 . ?
C72 H72B 0.9800 . ?
C72 H72C 0.9800 . ?
C73 O10 1.433(3) . ?
C73 C74 1.486(4) . ?
C73 C75 1.520(4) . ?
C73 H73 1.0000 . ?
C74 H74A 0.9800 . ?
C74 H74B 0.9800 . ?
C74 H74C 0.9800 . ?
C75 H75A 0.9800 . ?
C75 H75B 0.9800 . ?
C75 H75C 0.9800 . ?
